data_7023899
loop_
_publ_author_name
'Nesterova, Oksana V.'
'Chygorin, Eduard N.'
'Kokozay, Vladimir N.'
'Bon, Volodymyr V.'
'Omelchenko, Irina V.'
'Shishkin, Oleg V.'
'Titi\<s, J\'an'
'Bo\<ca, Roman'
'Pombeiro, Armando J. L.'
'Ozarowski, Andrew'

_publ_section_title
;
 Magnetic, high-field EPR studies and catalytic activity of Schiff base
 tetranuclear Cu(II)2Fe(III)2 complexes obtained by direct synthesis.
;
_journal_issue 48
_journal_name_full 'Dalton transactions (Cambridge, England : 2003)'
_journal_page_first 16909
_journal_page_last 16919
_journal_paper_doi 10.1039/c3dt51800k
_journal_volume 42
_journal_year 2013
_chemical_formula_moiety 'C44 H50 Cu2 Fe2 N4 O16, 10(C2 H6 O S)'
_chemical_formula_sum 'C64 H110 Cu2 Fe2 N4 O26 S10'
_chemical_formula_weight 1910.94
_chemical_name_systematic
;

?

;
_space_group_IT_number 2
_symmetry_cell_setting triclinic
_symmetry_space_group_name_Hall '-P 1'
_symmetry_space_group_name_H-M 'P -1'
_atom_sites_solution_hydrogens geom
_atom_sites_solution_primary direct
_atom_sites_solution_secondary difmap
_audit_creation_method SHELXL-97
_cell_angle_alpha 70.429(3)
_cell_angle_beta 65.864(3)
_cell_angle_gamma 85.283(2)
_cell_formula_units_Z 1
_cell_length_a 12.8911(4)
_cell_length_b 13.6193(4)
_cell_length_c 13.7806(4)
_cell_measurement_reflns_used 600
_cell_measurement_temperature 100(2)
_cell_measurement_theta_max 32
_cell_measurement_theta_min 3.2
_cell_volume 2076.14(13)
_computing_cell_refinement
;

CrysAlis RED, Oxford Diffraction Ltd., 2007

;
_computing_data_collection
;

CrysAlis CCD, Oxford Diffraction Ltd., 2007

;
_computing_data_reduction
;

CrysAlis RED, Oxford Diffraction Ltd., 2007

;
_computing_molecular_graphics 'SHELXTL (Sheldrick, 1998)'
_computing_publication_material 'SHELXTL (Sheldrick, 1998)'
_computing_structure_refinement 'SHELXTL (Sheldrick, 1998)'
_computing_structure_solution 'SHELXTL (Sheldrick, 1998)'
_diffrn_ambient_temperature 100(2)
_diffrn_detector_area_resol_mean 16.1827
_diffrn_measured_fraction_theta_full 0.980
_diffrn_measured_fraction_theta_max 0.980
_diffrn_measurement_device_type 'Oxford Diffraction Xcalibur/Sapphire3'
_diffrn_measurement_method '\w scans'
_diffrn_radiation_monochromator graphite
_diffrn_radiation_source 'Enhance (Mo) X-ray Source'
_diffrn_radiation_type MoK\a
_diffrn_radiation_wavelength 0.71073
_diffrn_reflns_av_R_equivalents 0.0565
_diffrn_reflns_av_sigmaI/netI 0.1446
_diffrn_reflns_limit_h_max 17
_diffrn_reflns_limit_h_min -18
_diffrn_reflns_limit_k_max 18
_diffrn_reflns_limit_k_min -19
_diffrn_reflns_limit_l_max 19
_diffrn_reflns_limit_l_min -19
_diffrn_reflns_number 24097
_diffrn_reflns_theta_full 30.00
_diffrn_reflns_theta_max 30.00
_diffrn_reflns_theta_min 2.96
_diffrn_standards_decay_% 1
_diffrn_standards_interval_count 50
_diffrn_standards_number 2
_exptl_absorpt_coefficient_mu 1.175
_exptl_absorpt_correction_T_max 0.7990
_exptl_absorpt_correction_T_min 0.7195
_exptl_absorpt_correction_type multi-scan
_exptl_absorpt_process_details
;

CrysAlis RED, Oxford Diffraction Ltd., 2007,

Empirical absorption correction using spherical harmonics,

implemented in SCALE3 ABSPACK scaling algorithm.

;
_exptl_crystal_density_diffrn 1.528
_exptl_crystal_density_method 'not measured'
_exptl_crystal_F_000 1000
_exptl_crystal_size_max 0.30
_exptl_crystal_size_mid 0.20
_exptl_crystal_size_min 0.20
_refine_diff_density_max 0.614
_refine_diff_density_min -0.541
_refine_diff_density_rms 0.077
_refine_ls_extinction_method none
_refine_ls_goodness_of_fit_ref 0.763
_refine_ls_hydrogen_treatment constr
_refine_ls_matrix_type full
_refine_ls_number_parameters 525
_refine_ls_number_reflns 11889
_refine_ls_number_restraints 13
_refine_ls_restrained_S_all 0.763
_refine_ls_R_factor_all 0.0951
_refine_ls_R_factor_gt 0.0408
_refine_ls_shift/su_max 0.002
_refine_ls_shift/su_mean 0.000
_refine_ls_structure_factor_coef Fsqd
_refine_ls_weighting_details 'calc w=1/[\s^2^(Fo^2^)+(0.0106P)^2^+0.0000P] where P=(Fo^2^+2Fc^2^)/3'
_refine_ls_weighting_scheme calc
_refine_ls_wR_factor_gt 0.0482
_refine_ls_wR_factor_ref 0.0533
_reflns_number_gt 6589
_reflns_number_total 11889
_reflns_threshold_expression >2sigma(I)
_cod_data_source_file c3dt51800k.txt
_cod_data_source_block koko381b
_cod_original_cell_volume 2076.14(11)
_cod_original_sg_symbol_H-M P-1
_cod_database_code 7023899

loop_
_symmetry_equiv_pos_as_xyz
'x, y, z'
'-x, -y, -z'

loop_
_atom_site_label
_atom_site_type_symbol
_atom_site_fract_x
_atom_site_fract_y
_atom_site_fract_z
_atom_site_U_iso_or_equiv
_atom_site_adp_type
_atom_site_occupancy
_atom_site_symmetry_multiplicity
_atom_site_calc_flag
_atom_site_refinement_flags
_atom_site_disorder_assembly
_atom_site_disorder_group
Cu1 Cu 0.69747(2) 0.676649(19) 0.55015(2) 0.01189(7) Uani 1 1 d . . .
Fe1 Fe 0.53055(3) 0.61493(2) 0.47806(3) 0.01021(7) Uani 1 1 d . . .
S1 S 0.31407(6) 0.68637(5) 0.04246(5) 0.02407(15) Uani 1 1 d . . .
O1 O 0.70540(13) 0.66378(11) 0.68686(12) 0.0170(3) Uani 1 1 d . . .
N1 N 0.81440(15) 0.78705(12) 0.45553(14) 0.0115(4) Uani 1 1 d . . .
O1S O 0.36184(15) 0.74943(12) 0.08739(14) 0.0324(4) Uani 1 1 d . . .
C1 C 0.77544(18) 0.72138(16) 0.69696(18) 0.0141(5) Uani 1 1 d . . .
C1S C 0.2172(2) 0.58579(19) 0.1599(2) 0.0341(6) Uani 1 1 d . . .
H1SB H 0.1490 0.6169 0.2005 0.051 Uiso 1 1 calc R . .
H1SC H 0.2539 0.5493 0.2107 0.051 Uiso 1 1 calc R . .
H1SD H 0.1955 0.5361 0.1329 0.051 Uiso 1 1 calc R . .
S2 S 0.92937(6) 0.37126(5) 0.10109(6) 0.02799(15) Uani 1 1 d . . .
O2 O 0.68184(12) 0.68977(10) 0.41267(12) 0.0138(3) Uani 1 1 d . . .
N2 N 0.51095(15) 0.64423(13) 0.32574(14) 0.0114(4) Uani 1 1 d . . .
C2 C 0.76886(19) 0.70404(16) 0.80689(18) 0.0166(5) Uani 1 1 d . . .
H2A H 0.7156 0.6519 0.8691 0.020 Uiso 1 1 calc R . .
C2S C 0.4223(2) 0.60550(18) -0.0089(2) 0.0289(6) Uani 1 1 d . . .
H2SA H 0.4852 0.6485 -0.0763 0.043 Uiso 1 1 calc R . .
H2SB H 0.3915 0.5547 -0.0281 0.043 Uiso 1 1 calc R . .
H2SC H 0.4503 0.5685 0.0491 0.043 Uiso 1 1 calc R . .
O2S O 0.86584(17) 0.46372(14) 0.06839(17) 0.0570(6) Uani 1 1 d . . .
S3 S 0.82828(6) 0.96633(5) -0.04819(5) 0.02743(15) Uani 1 1 d . . .
O3 O 1.03248(13) 0.76004(12) 0.28856(14) 0.0297(4) Uani 1 1 d . . .
H3A H 1.0294 0.7213 0.3517 0.045 Uiso 1 1 calc R . .
O3S O 0.85987(15) 0.87590(12) 0.02973(15) 0.0351(4) Uani 1 1 d . . .
C3 C 0.83772(19) 0.76091(16) 0.82529(19) 0.0187(5) Uani 1 1 d . . .
H3B H 0.8310 0.7475 0.8999 0.022 Uiso 1 1 calc R . .
C3S C 0.9911(2) 0.3280(2) -0.0179(2) 0.0369(7) Uani 1 1 d . . .
H3SB H 1.0536 0.3777 -0.0778 0.055 Uiso 1 1 calc R . .
H3SC H 0.9330 0.3234 -0.0454 0.055 Uiso 1 1 calc R . .
H3SD H 1.0204 0.2591 0.0038 0.055 Uiso 1 1 calc R . .
S4A S 0.94653(7) 0.44538(6) 0.43032(6) 0.0193(2) Uani 0.7652(16) 1 d PD A 1
O4SA O 1.0154(4) 0.3828(5) 0.4927(4) 0.0242(11) Uani 0.7652(16) 1 d PD A 1
O4 O 0.81035(14) 1.00187(11) 0.32462(13) 0.0236(4) Uani 1 1 d . . .
H4A H 0.7578 1.0218 0.3027 0.035 Uiso 1 1 calc R . .
C4 C 0.9176(2) 0.83818(17) 0.73624(19) 0.0195(5) Uani 1 1 d . . .
H4B H 0.9650 0.8772 0.7496 0.023 Uiso 1 1 calc R . .
C4S C 0.8228(2) 0.2671(2) 0.1903(2) 0.0408(7) Uani 1 1 d . . .
H4SB H 0.7788 0.2782 0.2626 0.061 Uiso 1 1 calc R . .
H4SC H 0.8592 0.2007 0.2032 0.061 Uiso 1 1 calc R . .
H4SD H 0.7718 0.2652 0.1542 0.061 Uiso 1 1 calc R . .
S4B S 0.8966(2) 0.3605(2) 0.4753(2) 0.0200(7) Uani 0.2348(16) 1 d PDU A 2
O4SB O 0.9853(13) 0.3597(19) 0.5200(14) 0.030(4) Uani 0.2348(16) 1 d PDU A 2
S5A S 0.44883(6) 0.85822(5) 0.74822(6) 0.0265(2) Uani 0.9429(19) 1 d P B 3
S5B S 0.4744(12) 0.9526(12) 0.6912(13) 0.048(4) Uani 0.0571(19) 1 d PU B 4
O5 O 0.44546(12) 0.73541(10) 0.49570(12) 0.0155(3) Uani 1 1 d . . .
C5 C 0.92598(19) 0.85649(16) 0.62913(19) 0.0153(5) Uani 1 1 d . . .
H5A H 0.9806 0.9084 0.5681 0.018 Uiso 1 1 calc R . .
O5S O 0.35906(16) 0.93480(14) 0.74998(16) 0.0432(5) Uani 1 1 d U . .
C5S C 0.6772(2) 0.9597(2) 0.0057(3) 0.0478(8) Uani 1 1 d . . .
H5SA H 0.6505 0.8997 -0.0038 0.072 Uiso 1 1 calc R . .
H5SB H 0.6521 1.0240 -0.0352 0.072 Uiso 1 1 calc R . .
H5SC H 0.6457 0.9519 0.0860 0.072 Uiso 1 1 calc R . .
O6 O 0.68042(13) 0.56937(11) 0.06916(12) 0.0212(4) Uani 1 1 d . . .
H6A H 0.7373 0.5434 0.0811 0.032 Uiso 1 1 calc R . .
C6 C 0.85551(18) 0.80022(16) 0.60701(18) 0.0139(5) Uani 1 1 d . . .
C6S C 0.8463(2) 1.08006(17) -0.0178(2) 0.0298(6) Uani 1 1 d . . .
H6SA H 0.9277 1.0963 -0.0423 0.045 Uiso 1 1 calc R . .
H6SB H 0.8071 1.0670 0.0635 0.045 Uiso 1 1 calc R . .
H6SC H 0.8141 1.1392 -0.0578 0.045 Uiso 1 1 calc R . .
C7SA C 0.9008(3) 0.3568(2) 0.3833(3) 0.0293(8) Uani 0.7652(16) 1 d P A 1
H7SA H 0.9662 0.3411 0.3231 0.044 Uiso 0.7652(16) 1 calc PR A 1
H7SB H 0.8436 0.3885 0.3544 0.044 Uiso 0.7652(16) 1 calc PR A 1
H7SC H 0.8674 0.2921 0.4463 0.044 Uiso 0.7652(16) 1 calc PR A 1
O7 O 0.39843(12) 0.50948(10) 0.57013(11) 0.0107(3) Uani 1 1 d . . .
C7 C 0.87249(18) 0.82795(15) 0.49049(18) 0.0135(5) Uani 1 1 d . . .
H7A H 0.9308 0.8801 0.4359 0.016 Uiso 1 1 calc R . .
C7SB C 0.9619(10) 0.4444(8) 0.3312(9) 0.033(2) Uani 0.2348(16) 1 d PU A 2
H7SD H 1.0147 0.4052 0.2854 0.050 Uiso 0.2348(16) 1 calc PR A 2
H7SE H 1.0038 0.5038 0.3267 0.050 Uiso 0.2348(16) 1 calc PR A 2
H7SF H 0.9029 0.4699 0.3029 0.050 Uiso 0.2348(16) 1 calc PR A 2
O8 O 0.57011(12) 0.57656(10) 0.61119(11) 0.0121(3) Uani 1 1 d . . .
C8 C 0.83658(18) 0.81726(15) 0.33483(17) 0.0128(5) Uani 1 1 d . . .
C8S C 0.8084(2) 0.45230(19) 0.5337(2) 0.0303(6) Uani 1 1 d U . .
H8SA H 0.7501 0.4303 0.5155 0.046 Uiso 0.7652(16) 1 calc PR A 1
H8SB H 0.7978 0.5243 0.5341 0.046 Uiso 0.7652(16) 1 calc PR A 1
H8SC H 0.8017 0.4062 0.6082 0.046 Uiso 0.7652(16) 1 calc PR A 1
H8SD H 0.8192 0.5195 0.4738 0.046 Uiso 0.2348(16) 1 d PR A 2
H8SE H 0.8298 0.4612 0.5910 0.046 Uiso 0.2348(16) 1 d PR A 2
H8SF H 0.7283 0.4267 0.5684 0.046 Uiso 0.2348(16) 1 d PR A 2
C9 C 0.72451(18) 0.79036(15) 0.33302(17) 0.0142(5) Uani 1 1 d . . .
H9A H 0.6687 0.8426 0.3524 0.017 Uiso 1 1 calc R . .
H9B H 0.7377 0.7910 0.2568 0.017 Uiso 1 1 calc R . .
C9S C 0.5454(2) 0.8878(2) 0.6046(2) 0.0328(6) Uani 1 1 d U . .
H9SA H 0.5836 0.8249 0.5929 0.049 Uiso 0.9429(19) 1 calc PR B 3
H9SB H 0.6024 0.9424 0.5854 0.049 Uiso 0.9429(19) 1 calc PR B 3
H9SC H 0.5035 0.9125 0.5564 0.049 Uiso 0.9429(19) 1 calc PR B 3
H9SD H 0.5857 0.8333 0.6400 0.049 Uiso 0.0571(19) 1 d PR B 4
H9SE H 0.6006 0.9361 0.5345 0.049 Uiso 0.0571(19) 1 d PR B 4
H9SF H 0.4923 0.8557 0.5879 0.049 Uiso 0.0571(19) 1 d PR B 4
C10 C 0.92787(19) 0.74967(17) 0.28222(19) 0.0188(5) Uani 1 1 d . . .
H10A H 0.8988 0.6756 0.3204 0.023 Uiso 1 1 calc R . .
H10B H 0.9413 0.7680 0.2020 0.023 Uiso 1 1 calc R . .
C10S C 0.5378(2) 0.9016(2) 0.7981(2) 0.0349(6) Uani 1 1 d U . .
H10C H 0.6129 0.8737 0.7713 0.052 Uiso 0.9429(19) 1 calc PR B 3
H10D H 0.5034 0.8770 0.8807 0.052 Uiso 0.9429(19) 1 calc PR B 3
H10E H 0.5459 0.9781 0.7698 0.052 Uiso 0.9429(19) 1 calc PR B 3
H10F H 0.5912 0.8490 0.7782 0.052 Uiso 0.0571(19) 1 d PR B 4
H10G H 0.4773 0.8699 0.8732 0.052 Uiso 0.0571(19) 1 d PR B 4
H10H H 0.5783 0.9592 0.7983 0.052 Uiso 0.0571(19) 1 d PR B 4
C11 C 0.87592(19) 0.93284(16) 0.26962(18) 0.0168(5) Uani 1 1 d . . .
H11A H 0.9563 0.9429 0.2568 0.020 Uiso 1 1 calc R . .
H11B H 0.8730 0.9512 0.1950 0.020 Uiso 1 1 calc R . .
C12 C 0.37867(18) 0.78875(16) 0.44826(18) 0.0140(5) Uani 1 1 d . . .
C13 C 0.30755(19) 0.86023(16) 0.49433(19) 0.0180(5) Uani 1 1 d . . .
H13A H 0.3096 0.8700 0.5586 0.022 Uiso 1 1 calc R . .
C14 C 0.2354(2) 0.91602(17) 0.4488(2) 0.0226(5) Uani 1 1 d . . .
H14A H 0.1891 0.9640 0.4818 0.027 Uiso 1 1 calc R . .
C15 C 0.2289(2) 0.90375(17) 0.3554(2) 0.0234(6) Uani 1 1 d . . .
H15A H 0.1777 0.9418 0.3251 0.028 Uiso 1 1 calc R . .
C16 C 0.29825(19) 0.83508(16) 0.30768(19) 0.0195(5) Uani 1 1 d . . .
H16A H 0.2946 0.8265 0.2435 0.023 Uiso 1 1 calc R . .
C17 C 0.37433(19) 0.77744(15) 0.35124(18) 0.0153(5) Uani 1 1 d . . .
C18 C 0.44120(18) 0.70637(16) 0.29537(18) 0.0134(5) Uani 1 1 d . . .
H18A H 0.4327 0.7057 0.2303 0.016 Uiso 1 1 calc R . .
C19 C 0.56738(18) 0.57268(15) 0.26149(17) 0.0105(4) Uani 1 1 d . . .
C20 C 0.62993(18) 0.63392(16) 0.13565(17) 0.0154(5) Uani 1 1 d . . .
H20A H 0.5753 0.6769 0.1085 0.018 Uiso 1 1 calc R . .
H20B H 0.6899 0.6819 0.1257 0.018 Uiso 1 1 calc R . .
C21 C 0.34766(18) 0.48304(16) 0.68919(17) 0.0128(5) Uani 1 1 d . . .
H21A H 0.2781 0.4367 0.7210 0.015 Uiso 1 1 calc R . .
H21B H 0.3255 0.5471 0.7096 0.015 Uiso 1 1 calc R . .
C22 C 0.52040(18) 0.50857(15) 0.72152(17) 0.0124(5) Uani 1 1 d . . .
H22A H 0.4824 0.5497 0.7722 0.015 Uiso 1 1 calc R . .
H22B H 0.5810 0.4715 0.7433 0.015 Uiso 1 1 calc R . .

loop_
_atom_site_aniso_label
_atom_site_aniso_U_11
_atom_site_aniso_U_22
_atom_site_aniso_U_33
_atom_site_aniso_U_23
_atom_site_aniso_U_13
_atom_site_aniso_U_12
Cu1 0.01441(16) 0.01170(14) 0.01078(15) -0.00338(12) -0.00616(13) -0.00129(11)
Fe1 0.01369(19) 0.00949(16) 0.00974(16) -0.00423(14) -0.00622(15) 0.00115(13)
S1 0.0338(4) 0.0232(3) 0.0289(4) -0.0159(3) -0.0223(3) 0.0135(3)
O1 0.0194(9) 0.0184(8) 0.0150(8) -0.0037(7) -0.0091(7) -0.0049(7)
N1 0.0147(10) 0.0110(9) 0.0099(9) -0.0037(8) -0.0065(8) 0.0039(7)
O1S 0.0434(12) 0.0325(10) 0.0402(11) -0.0252(9) -0.0269(10) 0.0139(8)
C1 0.0134(12) 0.0175(12) 0.0150(12) -0.0085(10) -0.0071(10) 0.0027(9)
C1S 0.0303(17) 0.0409(16) 0.0349(16) -0.0154(14) -0.0161(14) 0.0101(13)
S2 0.0323(4) 0.0166(3) 0.0300(4) -0.0065(3) -0.0089(3) 0.0024(3)
O2 0.0191(9) 0.0103(8) 0.0138(8) -0.0032(7) -0.0085(7) -0.0019(6)
N2 0.0127(10) 0.0113(9) 0.0088(9) -0.0031(8) -0.0031(8) -0.0007(7)
C2 0.0168(13) 0.0193(12) 0.0153(12) -0.0051(10) -0.0084(10) 0.0010(9)
C2S 0.0364(17) 0.0298(15) 0.0346(16) -0.0223(13) -0.0210(14) 0.0142(12)
O2S 0.0360(13) 0.0233(10) 0.0599(14) 0.0022(10) 0.0153(10) 0.0137(9)
S3 0.0351(4) 0.0230(3) 0.0216(3) -0.0094(3) -0.0085(3) 0.0076(3)
O3 0.0160(10) 0.0420(11) 0.0296(10) -0.0178(9) -0.0033(8) 0.0037(8)
O3S 0.0406(12) 0.0222(9) 0.0387(11) -0.0084(9) -0.0157(10) 0.0120(8)
C3 0.0231(14) 0.0219(13) 0.0194(13) -0.0105(11) -0.0145(11) 0.0061(10)
C3S 0.0380(18) 0.0412(17) 0.0440(18) -0.0274(15) -0.0208(15) 0.0176(13)
S4A 0.0214(5) 0.0146(4) 0.0206(5) -0.0050(4) -0.0087(4) 0.0050(3)
O4SA 0.015(2) 0.028(2) 0.034(3) -0.014(2) -0.012(2) 0.0107(19)
O4 0.0365(11) 0.0147(8) 0.0249(9) -0.0083(8) -0.0169(8) 0.0051(7)
C4 0.0226(14) 0.0196(13) 0.0257(14) -0.0119(11) -0.0157(12) 0.0032(10)
C4S 0.0418(19) 0.0295(15) 0.0462(19) 0.0003(14) -0.0214(16) -0.0083(13)
S4B 0.0197(15) 0.0168(14) 0.0255(15) -0.0076(11) -0.0110(12) 0.0032(9)
O4SB 0.011(6) 0.051(12) 0.027(6) -0.016(6) -0.006(6) 0.007(5)
S5A 0.0196(4) 0.0239(4) 0.0318(4) -0.0055(4) -0.0092(3) 0.0002(3)
S5B 0.035(7) 0.056(11) 0.051(9) -0.019(8) -0.015(6) 0.001(6)
O5 0.0211(9) 0.0119(8) 0.0179(8) -0.0073(7) -0.0112(8) 0.0057(6)
C5 0.0151(13) 0.0132(11) 0.0209(13) -0.0062(10) -0.0104(11) 0.0025(9)
O5S 0.0258(12) 0.0618(13) 0.0462(13) -0.0278(11) -0.0143(10) 0.0209(10)
C5S 0.041(2) 0.0463(19) 0.054(2) -0.0128(17) -0.0204(17) 0.0032(15)
O6 0.0218(10) 0.0280(9) 0.0130(8) -0.0097(8) -0.0041(8) 0.0014(7)
C6 0.0195(13) 0.0116(11) 0.0146(12) -0.0054(10) -0.0101(10) 0.0027(9)
C6S 0.0378(17) 0.0229(14) 0.0267(15) -0.0092(12) -0.0116(13) 0.0078(12)
C7SA 0.032(2) 0.031(2) 0.038(2) -0.0210(18) -0.0208(18) 0.0117(16)
O7 0.0148(9) 0.0102(7) 0.0085(8) -0.0036(6) -0.0060(7) 0.0018(6)
C7 0.0118(12) 0.0095(11) 0.0156(12) -0.0022(10) -0.0040(10) 0.0034(9)
C7SB 0.038(7) 0.029(6) 0.025(2) -0.006(2) -0.008(3) 0.010(5)
O8 0.0169(9) 0.0128(8) 0.0073(8) -0.0025(6) -0.0060(7) -0.0011(6)
C8 0.0154(13) 0.0137(11) 0.0092(11) -0.0059(10) -0.0030(10) 0.0002(9)
C8S 0.0226(15) 0.0307(14) 0.0334(15) -0.0131(12) -0.0071(12) 0.0116(10)
C9 0.0185(13) 0.0134(11) 0.0092(11) -0.0016(9) -0.0051(10) -0.0032(9)
C9S 0.0297(16) 0.0349(15) 0.0404(17) -0.0209(14) -0.0139(14) 0.0017(12)
C10 0.0180(13) 0.0204(12) 0.0188(13) -0.0091(11) -0.0064(11) 0.0020(10)
C10S 0.0261(16) 0.0471(17) 0.0378(16) -0.0204(14) -0.0157(14) 0.0117(13)
C11 0.0214(13) 0.0150(12) 0.0136(12) -0.0031(10) -0.0074(11) -0.0025(9)
C12 0.0165(13) 0.0101(11) 0.0126(11) -0.0005(9) -0.0053(10) -0.0025(9)
C13 0.0187(14) 0.0130(12) 0.0184(12) -0.0039(10) -0.0040(11) -0.0039(9)
C14 0.0185(14) 0.0148(12) 0.0329(15) -0.0115(12) -0.0069(12) 0.0047(10)
C15 0.0207(14) 0.0176(13) 0.0334(15) -0.0047(12) -0.0162(12) 0.0055(10)
C16 0.0192(14) 0.0188(12) 0.0218(13) -0.0071(11) -0.0095(11) 0.0031(10)
C17 0.0176(13) 0.0089(11) 0.0189(12) -0.0023(10) -0.0088(11) 0.0005(9)
C18 0.0127(12) 0.0164(11) 0.0100(11) -0.0029(9) -0.0043(10) -0.0026(9)
C19 0.0112(12) 0.0122(11) 0.0081(11) -0.0038(9) -0.0036(9) 0.0007(8)
C20 0.0143(13) 0.0177(12) 0.0129(12) -0.0041(10) -0.0048(10) -0.0001(9)
C21 0.0114(12) 0.0132(11) 0.0117(11) -0.0055(9) -0.0014(10) -0.0005(9)
C22 0.0151(12) 0.0139(11) 0.0086(11) -0.0042(9) -0.0043(10) -0.0029(9)

loop_
_atom_type_symbol
_atom_type_description
_atom_type_scat_dispersion_real
_atom_type_scat_dispersion_imag
_atom_type_scat_source
C C 0.0033 0.0016 'International Tables Vol C Tables 4.2.6.8 and 6.1.1.4'
H H 0.0000 0.0000 'International Tables Vol C Tables 4.2.6.8 and 6.1.1.4'
N N 0.0061 0.0033 'International Tables Vol C Tables 4.2.6.8 and 6.1.1.4'
O O 0.0106 0.0060 'International Tables Vol C Tables 4.2.6.8 and 6.1.1.4'
S S 0.1246 0.1234 'International Tables Vol C Tables 4.2.6.8 and 6.1.1.4'
Fe Fe 0.3463 0.8444 'International Tables Vol C Tables 4.2.6.8 and 6.1.1.4'
Cu Cu 0.3201 1.2651 'International Tables Vol C Tables 4.2.6.8 and 6.1.1.4'

loop_
_geom_angle_atom_site_label_1
_geom_angle_atom_site_label_2
_geom_angle_atom_site_label_3
_geom_angle
_geom_angle_site_symmetry_1
_geom_angle_site_symmetry_3
O1 Cu1 N1 97.07(6) . .
O1 Cu1 O8 97.46(6) . .
N1 Cu1 O8 164.90(6) . .
O1 Cu1 O2 177.39(7) . .
N1 Cu1 O2 84.75(6) . .
O8 Cu1 O2 80.60(6) . .
O1 Cu1 Fe1 136.84(5) . .
N1 Cu1 Fe1 123.67(5) . .
O8 Cu1 Fe1 41.23(4) . .
O2 Cu1 Fe1 40.87(4) . .
O5 Fe1 O2 94.94(6) . .
O5 Fe1 O8 99.92(5) . .
O2 Fe1 O8 77.93(5) . .
O5 Fe1 O7 96.54(6) . .
O2 Fe1 O7 163.54(6) . .
O8 Fe1 O7 88.49(6) . .
O5 Fe1 O7 164.65(5) . 2_666
O2 Fe1 O7 91.71(6) . 2_666
O8 Fe1 O7 94.99(5) . 2_666
O7 Fe1 O7 80.13(6) . 2_666
O5 Fe1 N2 87.93(6) . .
O2 Fe1 N2 97.80(6) . .
O8 Fe1 N2 171.30(7) . .
O7 Fe1 N2 94.36(6) . .
O7 Fe1 N2 77.46(6) 2_666 .
O5 Fe1 Cu1 91.42(4) . .
O2 Fe1 Cu1 39.68(4) . .
O8 Fe1 Cu1 39.67(4) . .
O7 Fe1 Cu1 128.08(4) . .
O7 Fe1 Cu1 102.46(4) 2_666 .
N2 Fe1 Cu1 137.27(5) . .
O1S S1 C2S 106.18(10) . .
O1S S1 C1S 107.96(10) . .
C2S S1 C1S 97.48(12) . .
C1 O1 Cu1 124.37(13) . .
C7 N1 C8 122.37(17) . .
C7 N1 Cu1 124.54(14) . .
C8 N1 Cu1 113.00(11) . .
O1 C1 C6 125.11(18) . .
O1 C1 C2 117.57(19) . .
C6 C1 C2 117.31(17) . .
S1 C1S H1SB 109.5 . .
S1 C1S H1SC 109.5 . .
H1SB C1S H1SC 109.5 . .
S1 C1S H1SD 109.5 . .
H1SB C1S H1SD 109.5 . .
H1SC C1S H1SD 109.5 . .
O2S S2 C3S 106.04(12) . .
O2S S2 C4S 105.03(12) . .
C3S S2 C4S 97.99(13) . .
C9 O2 Cu1 109.80(10) . .
C9 O2 Fe1 131.42(11) . .
Cu1 O2 Fe1 99.45(7) . .
C18 N2 C19 118.22(16) . .
C18 N2 Fe1 125.06(14) . .
C19 N2 Fe1 115.75(12) . .
C3 C2 C1 121.5(2) . .
C3 C2 H2A 119.3 . .
C1 C2 H2A 119.3 . .
S1 C2S H2SA 109.5 . .
S1 C2S H2SB 109.5 . .
H2SA C2S H2SB 109.5 . .
S1 C2S H2SC 109.5 . .
H2SA C2S H2SC 109.5 . .
H2SB C2S H2SC 109.5 . .
O3S S3 C5S 106.68(12) . .
O3S S3 C6S 106.93(10) . .
C5S S3 C6S 97.62(13) . .
C10 O3 H3A 109.5 . .
C2 C3 C4 121.2(2) . .
C2 C3 H3B 119.4 . .
C4 C3 H3B 119.4 . .
S2 C3S H3SB 109.5 . .
S2 C3S H3SC 109.5 . .
H3SB C3S H3SC 109.5 . .
S2 C3S H3SD 109.5 . .
H3SB C3S H3SD 109.5 . .
H3SC C3S H3SD 109.5 . .
O4SA S4A C7SA 105.3(3) . .
O4SA S4A C8S 107.2(2) . .
C7SA S4A C8S 95.11(14) . .
O4SA S4A H8SD 132.0 . .
C7SA S4A H8SD 102.2 . .
C8S S4A H8SD 31.3 . .
C11 O4 H4A 109.5 . .
C5 C4 C3 118.61(18) . .
C5 C4 H4B 120.7 . .
C3 C4 H4B 120.7 . .
S2 C4S H4SB 109.5 . .
S2 C4S H4SC 109.5 . .
H4SB C4S H4SC 109.5 . .
S2 C4S H4SD 109.5 . .
H4SB C4S H4SD 109.5 . .
H4SC C4S H4SD 109.5 . .
O4SB S4B C8S 97.6(11) . .
O4SB S4B C7SB 103.7(7) . .
C8S S4B C7SB 98.4(4) . .
O5S S5A C9S 106.18(12) . .
O5S S5A C10S 105.76(11) . .
C9S S5A C10S 98.61(12) . .
O5S S5B C9S 120.3(9) . .
O5S S5B C10S 106.2(9) . .
C9S S5B C10S 99.6(8) . .
C12 O5 Fe1 132.18(12) . .
C4 C5 C6 121.8(2) . .
C4 C5 H5A 119.1 . .
C6 C5 H5A 119.1 . .
S5B O5S S5A 51.6(6) . .
S3 C5S H5SA 109.5 . .
S3 C5S H5SB 109.5 . .
H5SA C5S H5SB 109.5 . .
S3 C5S H5SC 109.5 . .
H5SA C5S H5SC 109.5 . .
H5SB C5S H5SC 109.5 . .
C20 O6 H6A 109.5 . .
C1 C6 C5 119.58(18) . .
C1 C6 C7 124.25(17) . .
C5 C6 C7 116.17(19) . .
S3 C6S H6SA 109.5 . .
S3 C6S H6SB 109.5 . .
H6SA C6S H6SB 109.5 . .
S3 C6S H6SC 109.5 . .
H6SA C6S H6SC 109.5 . .
H6SB C6S H6SC 109.5 . .
S4A C7SA H7SA 109.5 . .
S4A C7SA H7SB 109.5 . .
H7SA C7SA H7SB 109.5 . .
S4A C7SA H7SC 109.5 . .
H7SA C7SA H7SC 109.5 . .
H7SB C7SA H7SC 109.5 . .
C21 O7 Fe1 119.99(11) . .
C21 O7 Fe1 111.79(11) . 2_666
Fe1 O7 Fe1 99.87(6) . 2_666
N1 C7 C6 124.61(19) . .
N1 C7 H7A 117.7 . .
C6 C7 H7A 117.7 . .
S4B C7SB H7SD 109.5 . .
S4B C7SB H7SE 109.5 . .
H7SD C7SB H7SE 109.5 . .
S4B C7SB H7SF 109.5 . .
H7SD C7SB H7SF 109.5 . .
H7SE C7SB H7SF 109.5 . .
C22 O8 Cu1 126.35(10) . .
C22 O8 Fe1 134.23(11) . .
Cu1 O8 Fe1 99.10(6) . .
N1 C8 C10 108.31(16) . .
N1 C8 C9 105.37(16) . .
C10 C8 C9 108.93(15) . .
N1 C8 C11 113.10(15) . .
C10 C8 C11 109.32(18) . .
C9 C8 C11 111.64(17) . .
S4B C8S S4A 39.37(10) . .
S4B C8S H8SA 87.1 . .
S4A C8S H8SA 109.5 . .
S4B C8S H8SB 148.8 . .
S4A C8S H8SB 109.5 . .
H8SA C8S H8SB 109.5 . .
S4B C8S H8SC 88.2 . .
S4A C8S H8SC 109.5 . .
H8SA C8S H8SC 109.5 . .
H8SB C8S H8SC 109.5 . .
S4B C8S H8SD 109.4 . .
S4A C8S H8SD 77.6 . .
H8SA C8S H8SD 89.1 . .
H8SB C8S H8SD 47.3 . .
H8SC C8S H8SD 155.4 . .
S4B C8S H8SE 109.3 . .
S4A C8S H8SE 99.8 . .
H8SA C8S H8SE 148.2 . .
H8SB C8S H8SE 70.4 . .
H8SC C8S H8SE 46.8 . .
H8SD C8S H8SE 109.5 . .
S4B C8S H8SF 109.7 . .
S4A C8S H8SF 144.6 . .
H8SA C8S H8SF 38.8 . .
H8SB C8S H8SF 99.0 . .
H8SC C8S H8SF 78.9 . .
H8SD C8S H8SF 109.5 . .
H8SE C8S H8SF 109.5 . .
O2 C9 C8 108.34(15) . .
O2 C9 H9A 110.0 . .
C8 C9 H9A 110.0 . .
O2 C9 H9B 110.0 . .
C8 C9 H9B 110.0 . .
H9A C9 H9B 108.4 . .
S5B C9S S5A 42.5(5) . .
S5B C9S H9SA 149.2 . .
S5A C9S H9SA 109.5 . .
S5B C9S H9SB 77.8 . .
S5A C9S H9SB 109.5 . .
H9SA C9S H9SB 109.5 . .
S5B C9S H9SC 95.1 . .
S5A C9S H9SC 109.5 . .
H9SA C9S H9SC 109.5 . .
H9SB C9S H9SC 109.5 . .
S5B C9S H9SD 109.4 . .
S5A C9S H9SD 80.4 . .
H9SA C9S H9SD 42.3 . .
H9SB C9S H9SD 92.1 . .
H9SC C9S H9SD 150.5 . .
S5B C9S H9SE 109.4 . .
S5A C9S H9SE 150.7 . .
H9SA C9S H9SE 94.8 . .
H9SB C9S H9SE 44.6 . .
H9SC C9S H9SE 75.9 . .
H9SD C9S H9SE 109.5 . .
S5B C9S H9SF 109.6 . .
S5A C9S H9SF 91.8 . .
H9SA C9S H9SF 78.3 . .
H9SB C9S H9SF 152.1 . .
H9SC C9S H9SF 44.4 . .
H9SD C9S H9SF 109.5 . .
H9SE C9S H9SF 109.5 . .
O3 C10 C8 114.36(15) . .
O3 C10 H10A 108.7 . .
C8 C10 H10A 108.7 . .
O3 C10 H10B 108.7 . .
C8 C10 H10B 108.7 . .
H10A C10 H10B 107.6 . .
S5A C10S S5B 39.8(4) . .
S5A C10S H10C 109.5 . .
S5B C10S H10C 115.4 . .
S5A C10S H10D 109.5 . .
S5B C10S H10D 132.1 . .
H10C C10S H10D 109.5 . .
S5A C10S H10E 109.5 . .
S5B C10S H10E 70.6 . .
H10C C10S H10E 109.5 . .
H10D C10S H10E 109.5 . .
S5A C10S H10F 89.6 . .
S5B C10S H10F 109.1 . .
H10C C10S H10F 24.5 . .
H10D C10S H10F 104.6 . .
H10E C10S H10F 131.6 . .
S5A C10S H10G 85.3 . .
S5B C10S H10G 109.9 . .
H10C C10S H10G 123.7 . .
H10D C10S H10G 24.6 . .
H10E C10S H10G 115.9 . .
H10F C10S H10G 109.5 . .
S5A C10S H10H 149.1 . .
S5B C10S H10H 109.4 . .
H10C C10S H10H 85.4 . .
H10D C10S H10H 89.5 . .
H10E C10S H10H 39.8 . .
H10F C10S H10H 109.5 . .
H10G C10S H10H 109.5 . .
O4 C11 C8 114.08(17) . .
O4 C11 H11A 108.7 . .
C8 C11 H11A 108.7 . .
O4 C11 H11B 108.7 . .
C8 C11 H11B 108.7 . .
H11A C11 H11B 107.6 . .
O5 C12 C13 119.76(18) . .
O5 C12 C17 122.76(19) . .
C13 C12 C17 117.48(18) . .
C14 C13 C12 121.7(2) . .
C14 C13 H13A 119.2 . .
C12 C13 H13A 119.2 . .
C13 C14 C15 121.2(2) . .
C13 C14 H14A 119.4 . .
C15 C14 H14A 119.4 . .
C16 C15 C14 118.5(2) . .
C16 C15 H15A 120.7 . .
C14 C15 H15A 120.7 . .
C15 C16 C17 121.9(2) . .
C15 C16 H16A 119.1 . .
C17 C16 H16A 119.1 . .
C16 C17 C12 119.2(2) . .
C16 C17 C18 116.89(18) . .
C12 C17 C18 123.84(18) . .
N2 C18 C17 125.89(18) . .
N2 C18 H18A 117.1 . .
C17 C18 H18A 117.1 . .
N2 C19 C20 110.75(16) . .
N2 C19 C21 105.52(14) . 2_666
C20 C19 C21 110.50(17) . 2_666
N2 C19 C22 110.59(16) . 2_666
C20 C19 C22 109.91(14) . 2_666
C21 C19 C22 109.49(16) 2_666 2_666
O6 C20 C19 113.34(16) . .
O6 C20 H20A 108.9 . .
C19 C20 H20A 108.9 . .
O6 C20 H20B 108.9 . .
C19 C20 H20B 108.9 . .
H20A C20 H20B 107.7 . .
O7 C21 C19 109.65(17) . 2_666
O7 C21 H21A 109.7 . .
C19 C21 H21A 109.7 2_666 .
O7 C21 H21B 109.7 . .
C19 C21 H21B 109.7 2_666 .
H21A C21 H21B 108.2 . .
O8 C22 C19 113.32(14) . 2_666
O8 C22 H22A 108.9 . .
C19 C22 H22A 108.9 2_666 .
O8 C22 H22B 108.9 . .
C19 C22 H22B 108.9 2_666 .
H22A C22 H22B 107.7 . .

loop_
_geom_bond_atom_site_label_1
_geom_bond_atom_site_label_2
_geom_bond_distance
_geom_bond_site_symmetry_2
Cu1 O1 1.8772(13) .
Cu1 N1 1.9196(17) .
Cu1 O8 1.9319(13) .
Cu1 O2 1.9342(13) .
Cu1 Fe1 2.9881(3) .
Fe1 O5 1.9256(14) .
Fe1 O2 1.9821(14) .
Fe1 O8 1.9944(13) .
Fe1 O7 1.9969(14) .
Fe1 O7 2.0375(13) 2_666
Fe1 N2 2.1179(16) .
S1 O1S 1.5018(14) .
S1 C2S 1.767(2) .
S1 C1S 1.789(3) .
O1 C1 1.320(2) .
N1 C7 1.283(2) .
N1 C8 1.480(2) .
C1 C6 1.414(3) .
C1 C2 1.420(3) .
C1S H1SB 0.9800 .
C1S H1SC 0.9800 .
C1S H1SD 0.9800 .
S2 O2S 1.4871(19) .
S2 C3S 1.782(2) .
S2 C4S 1.784(3) .
O2 C9 1.417(2) .
N2 C18 1.283(3) .
N2 C19 1.482(2) .
C2 C3 1.371(3) .
C2 H2A 0.9500 .
C2S H2SA 0.9800 .
C2S H2SB 0.9800 .
C2S H2SC 0.9800 .
S3 O3S 1.4916(17) .
S3 C5S 1.775(3) .
S3 C6S 1.790(2) .
O3 C10 1.408(2) .
O3 H3A 0.8400 .
C3 C4 1.397(3) .
C3 H3B 0.9500 .
C3S H3SB 0.9800 .
C3S H3SC 0.9800 .
C3S H3SD 0.9800 .
S4A O4SA 1.504(4) .
S4A C7SA 1.782(3) .
S4A C8S 1.788(3) .
S4A H8SD 1.8446 .
O4 C11 1.413(2) .
O4 H4A 0.8400 .
C4 C5 1.371(3) .
C4 H4B 0.9500 .
C4S H4SB 0.9800 .
C4S H4SC 0.9800 .
C4S H4SD 0.9800 .
S4B O4SB 1.502(8) .
S4B C8S 1.788(4) .
S4B C7SB 1.797(11) .
S5A O5S 1.4911(18) .
S5A C9S 1.778(3) .
S5A C10S 1.779(2) .
S5B O5S 1.367(14) .
S5B C9S 1.649(15) .
S5B C10S 1.878(14) .
O5 C12 1.317(2) .
C5 C6 1.415(3) .
C5 H5A 0.9500 .
C5S H5SA 0.9800 .
C5S H5SB 0.9800 .
C5S H5SC 0.9800 .
O6 C20 1.412(2) .
O6 H6A 0.8400 .
C6 C7 1.445(3) .
C6S H6SA 0.9800 .
C6S H6SB 0.9800 .
C6S H6SC 0.9800 .
C7SA H7SA 0.9800 .
C7SA H7SB 0.9800 .
C7SA H7SC 0.9800 .
O7 C21 1.419(2) .
O7 Fe1 2.0375(13) 2_666
C7 H7A 0.9500 .
C7SB H7SD 0.9800 .
C7SB H7SE 0.9800 .
C7SB H7SF 0.9800 .
O8 C22 1.392(2) .
C8 C10 1.526(3) .
C8 C9 1.531(3) .
C8 C11 1.534(3) .
C8S H8SA 0.9800 .
C8S H8SB 0.9800 .
C8S H8SC 0.9800 .
C8S H8SD 0.9800 .
C8S H8SE 0.9800 .
C8S H8SF 0.9801 .
C9 H9A 0.9900 .
C9 H9B 0.9900 .
C9S H9SA 0.9800 .
C9S H9SB 0.9800 .
C9S H9SC 0.9800 .
C9S H9SD 0.9800 .
C9S H9SE 0.9800 .
C9S H9SF 0.9799 .
C10 H10A 0.9900 .
C10 H10B 0.9900 .
C10S H10C 0.9800 .
C10S H10D 0.9800 .
C10S H10E 0.9800 .
C10S H10F 0.9800 .
C10S H10G 0.9799 .
C10S H10H 0.9800 .
C11 H11A 0.9900 .
C11 H11B 0.9900 .
C12 C13 1.408(3) .
C12 C17 1.419(3) .
C13 C14 1.370(3) .
C13 H13A 0.9500 .
C14 C15 1.388(3) .
C14 H14A 0.9500 .
C15 C16 1.379(3) .
C15 H15A 0.9500 .
C16 C17 1.406(3) .
C16 H16A 0.9500 .
C17 C18 1.446(3) .
C18 H18A 0.9500 .
C19 C20 1.533(3) .
C19 C21 1.538(3) 2_666
C19 C22 1.541(3) 2_666
C20 H20A 0.9900 .
C20 H20B 0.9900 .
C21 C19 1.538(3) 2_666
C21 H21A 0.9900 .
C21 H21B 0.9900 .
C22 C19 1.541(3) 2_666
C22 H22A 0.9900 .
C22 H22B 0.9900 .

loop_
_geom_hbond_atom_site_label_D
_geom_hbond_atom_site_label_H
_geom_hbond_atom_site_label_A
_geom_hbond_distance_DH
_geom_hbond_distance_HA
_geom_hbond_distance_DA
_geom_hbond_angle_DHA
_geom_hbond_site_symmetry_A
O6 H6A O2S 0.84 1.88 2.685(2) 158.9 .
O3 H3A O4SA 0.84 2.01 2.829(4) 165.8 2_766
O3 H3A O4SB 0.84 1.68 2.521(14) 176.1 2_766
O4 H4A O5S 0.84 1.90 2.739(2) 178.5 2_676

loop_
_geom_torsion_atom_site_label_1
_geom_torsion_atom_site_label_2
_geom_torsion_atom_site_label_3
_geom_torsion_atom_site_label_4
_geom_torsion
_geom_torsion_site_symmetry_1
_geom_torsion_site_symmetry_4
O1 Cu1 Fe1 O5 82.11(8) . .
N1 Cu1 Fe1 O5 -75.78(8) . .
O8 Cu1 Fe1 O5 103.89(8) . .
O2 Cu1 Fe1 O5 -96.04(8) . .
O1 Cu1 Fe1 O2 178.14(9) . .
N1 Cu1 Fe1 O2 20.26(9) . .
O8 Cu1 Fe1 O2 -160.08(9) . .
O1 Cu1 Fe1 O8 -21.78(9) . .
N1 Cu1 Fe1 O8 -179.66(9) . .
O2 Cu1 Fe1 O8 160.08(9) . .
O1 Cu1 Fe1 O7 -17.34(9) . .
N1 Cu1 Fe1 O7 -175.22(8) . .
O8 Cu1 Fe1 O7 4.44(8) . .
O2 Cu1 Fe1 O7 164.52(8) . .
O1 Cu1 Fe1 O7 -104.48(8) . 2_666
N1 Cu1 Fe1 O7 97.64(7) . 2_666
O8 Cu1 Fe1 O7 -82.70(7) . 2_666
O2 Cu1 Fe1 O7 77.38(7) . 2_666
O1 Cu1 Fe1 N2 170.60(10) . .
N1 Cu1 Fe1 N2 12.72(10) . .
O8 Cu1 Fe1 N2 -167.62(10) . .
O2 Cu1 Fe1 N2 -7.54(10) . .
N1 Cu1 O1 C1 0.49(17) . .
O8 Cu1 O1 C1 -175.38(16) . .
Fe1 Cu1 O1 C1 -161.10(13) . .
O1 Cu1 N1 C7 1.20(17) . .
O8 Cu1 N1 C7 165.3(2) . .
O2 Cu1 N1 C7 179.31(17) . .
Fe1 Cu1 N1 C7 166.16(14) . .
O1 Cu1 N1 C8 177.82(13) . .
O8 Cu1 N1 C8 -18.1(3) . .
O2 Cu1 N1 C8 -4.07(13) . .
Fe1 Cu1 N1 C8 -17.22(15) . .
Cu1 O1 C1 C6 -0.7(3) . .
Cu1 O1 C1 C2 178.28(14) . .
N1 Cu1 O2 C9 -22.58(13) . .
O8 Cu1 O2 C9 153.76(13) . .
Fe1 Cu1 O2 C9 140.60(15) . .
O1 Cu1 O2 Fe1 -29.1(13) . .
N1 Cu1 O2 Fe1 -163.18(7) . .
O8 Cu1 O2 Fe1 13.16(6) . .
O5 Fe1 O2 C9 -40.95(16) . .
O8 Fe1 O2 C9 -140.06(16) . .
O7 Fe1 O2 C9 -175.08(18) . .
O7 Fe1 O2 C9 125.21(15) 2_666 .
N2 Fe1 O2 C9 47.63(16) . .
Cu1 Fe1 O2 C9 -127.21(18) . .
O5 Fe1 O2 Cu1 86.26(6) . .
O8 Fe1 O2 Cu1 -12.85(6) . .
O7 Fe1 O2 Cu1 -47.9(2) . .
O7 Fe1 O2 Cu1 -107.59(6) 2_666 .
N2 Fe1 O2 Cu1 174.84(7) . .
O5 Fe1 N2 C18 -13.84(17) . .
O2 Fe1 N2 C18 -108.55(17) . .
O8 Fe1 N2 C18 -168.5(3) . .
O7 Fe1 N2 C18 82.56(17) . .
O7 Fe1 N2 C18 161.43(17) 2_666 .
Cu1 Fe1 N2 C18 -103.70(17) . .
O5 Fe1 N2 C19 177.73(13) . .
O2 Fe1 N2 C19 83.02(13) . .
O8 Fe1 N2 C19 23.0(5) . .
O7 Fe1 N2 C19 -85.87(13) . .
O7 Fe1 N2 C19 -7.00(12) 2_666 .
Cu1 Fe1 N2 C19 87.87(13) . .
O1 C1 C2 C3 -179.46(19) . .
C6 C1 C2 C3 -0.4(3) . .
C1 C2 C3 C4 -0.2(3) . .
C2 C3 C4 C5 0.1(3) . .
O2 Fe1 O5 C12 114.53(18) . .
O8 Fe1 O5 C12 -166.89(18) . .
O7 Fe1 O5 C12 -77.28(18) . .
O7 Fe1 O5 C12 -0.8(3) 2_666 .
N2 Fe1 O5 C12 16.88(18) . .
Cu1 Fe1 O5 C12 154.13(18) . .
C3 C4 C5 C6 0.7(3) . .
C9S S5B O5S S5A 56.2(8) . .
C10S S5B O5S S5A -55.5(6) . .
C9S S5A O5S S5B -43.8(7) . .
C10S S5A O5S S5B 60.3(7) . .
O1 C1 C6 C5 -179.93(19) . .
C2 C1 C6 C5 1.1(3) . .
O1 C1 C6 C7 -0.7(3) . .
C2 C1 C6 C7 -179.68(19) . .
C4 C5 C6 C1 -1.2(3) . .
C4 C5 C6 C7 179.44(19) . .
O5 Fe1 O7 C21 -72.76(14) . .
O2 Fe1 O7 C21 61.2(3) . .
O8 Fe1 O7 C21 27.05(14) . .
O7 Fe1 O7 C21 122.38(15) 2_666 .
N2 Fe1 O7 C21 -161.18(14) . .
Cu1 Fe1 O7 C21 24.22(15) . .
O5 Fe1 O7 Fe1 164.86(5) . 2_666
O2 Fe1 O7 Fe1 -61.2(2) . 2_666
O8 Fe1 O7 Fe1 -95.33(6) . 2_666
O7 Fe1 O7 Fe1 0.0 2_666 2_666
N2 Fe1 O7 Fe1 76.45(6) . 2_666
Cu1 Fe1 O7 Fe1 -98.16(5) . 2_666
C8 N1 C7 C6 -179.04(18) . .
Cu1 N1 C7 C6 -2.7(3) . .
C1 C6 C7 N1 2.6(3) . .
C5 C6 C7 N1 -178.14(19) . .
O1 Cu1 O8 C22 -9.10(16) . .
N1 Cu1 O8 C22 -173.2(2) . .
O2 Cu1 O8 C22 172.67(16) . .
Fe1 Cu1 O8 C22 -174.27(18) . .
O1 Cu1 O8 Fe1 165.17(6) . .
N1 Cu1 O8 Fe1 1.1(3) . .
O2 Cu1 O8 Fe1 -13.06(6) . .
O5 Fe1 O8 C22 93.43(17) . .
O2 Fe1 O8 C22 -173.59(18) . .
O7 Fe1 O8 C22 -2.95(17) . .
O7 Fe1 O8 C22 -82.90(17) 2_666 .
N2 Fe1 O8 C22 -112.3(4) . .
Cu1 Fe1 O8 C22 173.6(2) . .
O5 Fe1 O8 Cu1 -80.13(7) . .
O2 Fe1 O8 Cu1 12.86(6) . .
O7 Fe1 O8 Cu1 -176.51(6) . .
O7 Fe1 O8 Cu1 103.54(6) 2_666 .
N2 Fe1 O8 Cu1 74.2(4) . .
C7 N1 C8 C10 87.4(2) . .
Cu1 N1 C8 C10 -89.32(16) . .
C7 N1 C8 C9 -156.18(18) . .
Cu1 N1 C8 C9 27.13(18) . .
C7 N1 C8 C11 -34.0(3) . .
Cu1 N1 C8 C11 149.34(15) . .
O4SB S4B C8S S4A 67.6(6) . .
C7SB S4B C8S S4A -37.5(4) . .
O4SA S4A C8S S4B -69.3(3) . .
C7SA S4A C8S S4B 38.39(16) . .
Cu1 O2 C9 C8 43.28(18) . .
Fe1 O2 C9 C8 166.67(12) . .
N1 C8 C9 O2 -45.06(19) . .
C10 C8 C9 O2 71.0(2) . .
C11 C8 C9 O2 -168.21(16) . .
O5S S5B C9S S5A -53.9(9) . .
C10S S5B C9S S5A 61.4(6) . .
O5S S5A C9S S5B 41.7(7) . .
C10S S5A C9S S5B -67.5(7) . .
N1 C8 C10 O3 -60.2(2) . .
C9 C8 C10 O3 -174.28(17) . .
C11 C8 C10 O3 63.5(2) . .
O5S S5A C10S S5B -50.7(7) . .
C9S S5A C10S S5B 58.9(7) . .
O5S S5B C10S S5A 57.8(7) . .
C9S S5B C10S S5A -67.8(6) . .
N1 C8 C11 O4 -46.3(2) . .
C10 C8 C11 O4 -167.09(16) . .
C9 C8 C11 O4 72.3(2) . .
Fe1 O5 C12 C13 166.29(14) . .
Fe1 O5 C12 C17 -13.5(3) . .
O5 C12 C13 C14 -178.9(2) . .
C17 C12 C13 C14 0.9(3) . .
C12 C13 C14 C15 0.5(3) . .
C13 C14 C15 C16 -1.1(3) . .
C14 C15 C16 C17 0.3(3) . .
C15 C16 C17 C12 1.1(3) . .
C15 C16 C17 C18 178.9(2) . .
O5 C12 C17 C16 178.2(2) . .
C13 C12 C17 C16 -1.6(3) . .
O5 C12 C17 C18 0.5(3) . .
C13 C12 C17 C18 -179.25(19) . .
C19 N2 C18 C17 176.67(18) . .
Fe1 N2 C18 C17 8.5(3) . .
C16 C17 C18 N2 -176.7(2) . .
C12 C17 C18 N2 0.9(3) . .
C18 N2 C19 C20 55.3(2) . .
Fe1 N2 C19 C20 -135.39(13) . .
C18 N2 C19 C21 174.94(18) . 2_666
Fe1 N2 C19 C21 -15.80(19) . 2_666
C18 N2 C19 C22 -66.7(2) . 2_666
Fe1 N2 C19 C22 102.52(15) . 2_666
N2 C19 C20 O6 -176.85(15) . .
C21 C19 C20 O6 66.6(2) 2_666 .
C22 C19 C20 O6 -54.4(2) 2_666 .
Fe1 O7 C21 C19 -66.29(18) . 2_666
Fe1 O7 C21 C19 50.07(17) 2_666 2_666
Cu1 O8 C22 C19 -171.13(13) . 2_666
Fe1 O8 C22 C19 16.8(3) . 2_666
